data_2225540
loop_
_publ_author_name
'Gunasekaran, B.'
'Kathiravan, S.'
'Raghunathan, R.'
'Manivannan, V.'

_publ_section_title
;
 Methyl
 4-(4-chlorophenyl)-1,2,3,3a,4,4a,5,12c-octahydrobenzo[<i>f</i>]chromeno[3,4-<i>b</i>]pyrrolizine-4a-carboxylate
;
_journal_coeditor_code GK2258
_journal_issue 4
_journal_name_full 'Acta Crystallographica Section E'
_journal_page_first o810
_journal_page_last o811
_journal_paper_doi 10.1107/S1600536810007804
_journal_volume 66
_journal_year 2010
_chemical_formula_iupac 'C26 H24 Cl N O3'
_chemical_formula_moiety 'C26 H24 Cl N O3'
_chemical_formula_sum 'C26 H24 Cl N O3'
_chemical_formula_weight 433.91
_chemical_name_systematic
;
Methyl 4-(4-chlorophenyl)-1,2,3,3a,4,4a,5,12c-
octahydrobenzo[<i>f</i>]chromeno[3,4-<i>b</i>]pyrrolizine-4a-carboxylate
;
_space_group_IT_number 14
_symmetry_cell_setting monoclinic
_symmetry_space_group_name_Hall '-P 2ybc'
_symmetry_space_group_name_H-M 'P 1 21/c 1'
_atom_sites_solution_hydrogens geom
_atom_sites_solution_primary direct
_atom_sites_solution_secondary difmap
_cell_angle_alpha 90.00
_cell_angle_beta 102.756(3)
_cell_angle_gamma 90.00
_cell_formula_units_Z 8
_cell_length_a 22.3214(9)
_cell_length_b 10.8122(5)
_cell_length_c 18.5008(8)
_cell_measurement_reflns_used 6164
_cell_measurement_temperature 295(2)
_cell_measurement_theta_max 28.0
_cell_measurement_theta_min 2.46
_cell_volume 4354.8(3)
_computing_cell_refinement 'SAINT (Bruker, 2004)'
_computing_data_collection 'APEX2 (Bruker, 2004)'
_computing_data_reduction 'SAINT (Bruker, 2004)'
_computing_molecular_graphics 'PLATON (Spek, 2009)'
_computing_publication_material 'SHELXL97 (Sheldrick, 2008)'
_computing_structure_refinement 'SHELXL97 (Sheldrick, 2008)'
_computing_structure_solution 'SHELXS97 (Sheldrick, 2008)'
_diffrn_ambient_temperature 295(2)
_diffrn_detector_area_resol_mean 0
_diffrn_measured_fraction_theta_full 0.995
_diffrn_measured_fraction_theta_max 0.995
_diffrn_measurement_device_type 'Bruker Kappa APEXII'
_diffrn_measurement_method '\w and \f'
_diffrn_radiation_monochromator graphite
_diffrn_radiation_source 'fine-focus sealed tube'
_diffrn_radiation_type MoK\a
_diffrn_radiation_wavelength 0.71073
_diffrn_reflns_av_R_equivalents 0.0398
_diffrn_reflns_av_sigmaI/netI 0.0428
_diffrn_reflns_limit_h_max 29
_diffrn_reflns_limit_h_min -29
_diffrn_reflns_limit_k_max 14
_diffrn_reflns_limit_k_min -14
_diffrn_reflns_limit_l_max 24
_diffrn_reflns_limit_l_min -24
_diffrn_reflns_number 40734
_diffrn_reflns_theta_full 28.33
_diffrn_reflns_theta_max 28.33
_diffrn_reflns_theta_min 0.94
_diffrn_standards_interval_count 0
_diffrn_standards_interval_time 0
_exptl_absorpt_coefficient_mu 0.204
_exptl_absorpt_correction_T_max 0.960
_exptl_absorpt_correction_T_min 0.960
_exptl_absorpt_correction_type multi-scan
_exptl_absorpt_process_details '(SADABS; Sheldrick, 1996)'
_exptl_crystal_colour colourless
_exptl_crystal_density_diffrn 1.324
_exptl_crystal_density_method 'not measured'
_exptl_crystal_description block
_exptl_crystal_F_000 1824
_exptl_crystal_size_max 0.20
_exptl_crystal_size_mid 0.20
_exptl_crystal_size_min 0.20
_refine_diff_density_max 0.637
_refine_diff_density_min -0.551
_refine_ls_extinction_method none
_refine_ls_goodness_of_fit_ref 1.044
_refine_ls_hydrogen_treatment constr
_refine_ls_matrix_type full
_refine_ls_number_parameters 571
_refine_ls_number_reflns 10819
_refine_ls_number_restraints 1
_refine_ls_restrained_S_all 1.044
_refine_ls_R_factor_all 0.1235
_refine_ls_R_factor_gt 0.0634
_refine_ls_shift/su_max 0.031
_refine_ls_shift/su_mean 0.000
_refine_ls_structure_factor_coef Fsqd
_refine_ls_weighting_details 'calc w=1/[\s^2^(Fo^2^)+(0.0823P)^2^+1.6776P] where P=(Fo^2^+2Fc^2^)/3'
_refine_ls_weighting_scheme calc
_refine_ls_wR_factor_gt 0.1664
_refine_ls_wR_factor_ref 0.2006
_reflns_number_gt 5771
_reflns_number_total 10819
_reflns_threshold_expression I>2sigma(I)
_cod_data_source_file gk2258.cif
_cod_data_source_block I
_cod_depositor_comments
;
The following automatic conversions were performed:
'_symmetry_cell_setting' value 'Monoclinic' changed to 'monoclinic'
according to '/home/saulius/struct/CIF-dictionaries/cif_core.dic'
dictionary named 'cif_core.dic' version 2.4.1 from 2010-06-29.

Automatic conversion script
Id: cif_fix_enum 1527 2010-12-29 10:47:43Z saulius 
;
_cod_original_sg_symbol_H-M 'P 21/c'
_cod_database_code 2225540
_cod_database_fobs_code 2225540

loop_
_symmetry_equiv_pos_as_xyz
'x, y, z'
'-x, y+1/2, -z+1/2'
'-x, -y, -z'
'x, -y-1/2, z-1/2'

loop_
_atom_site_type_symbol
_atom_site_label
_atom_site_fract_x
_atom_site_fract_y
_atom_site_fract_z
_atom_site_U_iso_or_equiv
_atom_site_adp_type
_atom_site_calc_flag
_atom_site_refinement_flags
_atom_site_occupancy
_atom_site_disorder_assembly
_atom_site_disorder_group
C C1 -0.07636(12) 0.0026(3) 0.73870(14) 0.0533(6) Uani d . 1 . .
H H1 -0.0470 0.0651 0.7470 0.064 Uiso calc R 1 . .
C C2 -0.12729(14) 0.0129(3) 0.76812(16) 0.0641(8) Uani d . 1 . .
H H2 -0.1322 0.0823 0.7960 0.077 Uiso calc R 1 . .
C C3 -0.17171(14) -0.0793(3) 0.75678(17) 0.0694(9) Uani d . 1 . .
H H3 -0.2068 -0.0701 0.7756 0.083 Uiso calc R 1 . .
C C4 -0.16401(13) -0.1825(3) 0.71836(16) 0.0631(8) Uani d . 1 . .
H H4 -0.1936 -0.2445 0.7119 0.076 Uiso calc R 1 . .
C C5 -0.11179(12) -0.1972(3) 0.68793(14) 0.0506(6) Uani d . 1 . .
C C6 -0.10198(13) -0.3072(3) 0.65035(15) 0.0581(7) Uani d . 1 . .
H H6 -0.1306 -0.3709 0.6452 0.070 Uiso calc R 1 . .
C C7 -0.05150(12) -0.3204(2) 0.62199(15) 0.0539(6) Uani d . 1 . .
H H7 -0.0449 -0.3940 0.5990 0.065 Uiso calc R 1 . .
C C8 -0.00902(11) -0.2231(2) 0.62717(13) 0.0455(6) Uani d . 1 . .
C C9 -0.01553(11) -0.1132(2) 0.66223(12) 0.0431(5) Uani d . 1 . .
C C10 -0.06751(11) -0.1020(2) 0.69571(12) 0.0450(6) Uani d . 1 . .
C C11 0.03076(10) -0.0100(2) 0.66425(13) 0.0425(5) Uani d . 1 . .
H H11 0.0413 0.0252 0.7143 0.051 Uiso calc R 1 . .
C C12 0.08965(11) -0.0557(2) 0.64277(13) 0.0447(6) Uani d . 1 . .
C C13 0.07239(11) -0.1440(2) 0.57766(13) 0.0474(6) Uani d . 1 . .
H H13A 0.0472 -0.1008 0.5359 0.057 Uiso calc R 1 . .
H H13B 0.1094 -0.1717 0.5632 0.057 Uiso calc R 1 . .
C C14 -0.02061(14) 0.1973(2) 0.63721(16) 0.0601(7) Uani d . 1 . .
H H14A -0.0045 0.2097 0.6899 0.072 Uiso calc R 1 . .
H H14B -0.0648 0.1867 0.6283 0.072 Uiso calc R 1 . .
C C15 -0.00443(14) 0.3051(3) 0.59322(16) 0.0606(7) Uani d . 1 . .
H H15A -0.0323 0.3103 0.5450 0.073 Uiso calc R 1 . .
H H15B -0.0056 0.3825 0.6194 0.073 Uiso calc R 1 . .
C C16 0.05997(14) 0.2756(3) 0.58591(17) 0.0636(8) Uani d . 1 . .
H H16A 0.0900 0.3021 0.6295 0.076 Uiso calc R 1 . .
H H16B 0.0691 0.3150 0.5425 0.076 Uiso calc R 1 . .
C C17 0.05954(11) 0.1360(2) 0.57842(15) 0.0516(6) Uani d . 1 . .
H H17 0.0511 0.1147 0.5257 0.062 Uiso calc R 1 . .
C C18 0.11705(11) 0.0657(3) 0.61847(14) 0.0507(6) Uani d . 1 . .
H H18 0.1349 0.1120 0.6636 0.061 Uiso calc R 1 . .
C C19 0.16677(12) 0.0508(3) 0.57547(15) 0.0538(6) Uani d . 1 . .
C C20 0.15403(14) 0.0320(3) 0.49928(16) 0.0648(8) Uani d . 1 . .
H H20 0.1133 0.0294 0.4732 0.078 Uiso calc R 1 . .
C C21 0.20021(16) 0.0171(3) 0.46145(19) 0.0745(9) Uani d . 1 . .
H H21 0.1906 0.0033 0.4106 0.089 Uiso calc R 1 . .
C C22 0.25994(16) 0.0226(3) 0.4986(2) 0.0781(9) Uani d U 1 . .
C C23 0.27455(15) 0.0397(4) 0.5730(2) 0.0866(10) Uani d U 1 . .
H H23 0.3155 0.0417 0.5982 0.104 Uiso calc R 1 . .
C C24 0.22811(13) 0.0542(3) 0.61148(19) 0.0744(9) Uani d . 1 . .
H H24 0.2385 0.0665 0.6625 0.089 Uiso calc R 1 . .
C C25 0.13534(11) -0.1199(3) 0.70353(14) 0.0497(6) Uani d . 1 . .
C C26 0.17634(18) -0.1413(4) 0.83147(17) 0.0989(13) Uani d . 1 . .
H H26A 0.1757 -0.2298 0.8267 0.148 Uiso calc R 1 . .
H H26B 0.1669 -0.1189 0.8779 0.148 Uiso calc R 1 . .
H H26C 0.2164 -0.1108 0.8297 0.148 Uiso calc R 1 . .
C C27 0.27507(12) -0.1797(3) 1.01938(14) 0.0554(7) Uani d . 1 . .
H H27 0.2977 -0.2516 1.0183 0.067 Uiso calc R 1 . .
C C28 0.22600(14) -0.1821(3) 1.05207(16) 0.0714(9) Uani d . 1 . .
H H28 0.2159 -0.2551 1.0731 0.086 Uiso calc R 1 . .
C C29 0.19090(15) -0.0768(4) 1.05429(18) 0.0810(10) Uani d . 1 . .
H H29 0.1575 -0.0793 1.0767 0.097 Uiso calc R 1 . .
C C30 0.20549(14) 0.0296(4) 1.02362(17) 0.0747(9) Uani d . 1 . .
H H30 0.1822 0.1002 1.0259 0.090 Uiso calc R 1 . .
C C31 0.25532(12) 0.0358(3) 0.98824(14) 0.0561(7) Uani d . 1 . .
C C32 0.26886(14) 0.1441(3) 0.95261(17) 0.0656(8) Uani d . 1 . .
H H32 0.2454 0.2148 0.9538 0.079 Uiso calc R 1 . .
C C33 0.31533(14) 0.1470(3) 0.91679(17) 0.0636(7) Uani d . 1 . .
H H33 0.3230 0.2187 0.8925 0.076 Uiso calc R 1 . .
C C34 0.35220(12) 0.0419(3) 0.91605(14) 0.0513(6) Uani d . 1 . .
C C35 0.34343(11) -0.0648(2) 0.95212(13) 0.0454(6) Uani d . 1 . .
C C36 0.29225(11) -0.0707(2) 0.98716(13) 0.0464(6) Uani d . 1 . .
C C37 0.38691(12) -0.1712(2) 0.95372(14) 0.0503(6) Uani d . 1 . .
H H37 0.3648 -0.2498 0.9517 0.060 Uiso calc R 1 . .
C C38 0.42144(11) -0.1641(3) 0.89047(14) 0.0515(6) Uani d . 1 C .
C C39 0.44475(12) -0.0338(3) 0.88659(15) 0.0552(7) Uani d . 1 . .
H H39A 0.4746 -0.0155 0.9320 0.066 Uiso calc R 1 . .
H H39B 0.4655 -0.0279 0.8458 0.066 Uiso calc R 1 . .
C C40 0.42860(16) -0.2218(4) 1.08863(17) 0.0810(10) Uani d . 1 . .
H H40A 0.3924 -0.2741 1.0787 0.097 Uiso calc R 1 A 1
H H40B 0.4230 -0.1575 1.1231 0.097 Uiso calc R 1 A 1
C C42 0.5073(2) -0.3374(4) 1.05483(19) 0.0912(12) Uani d . 1 . .
H H42A 0.4861 -0.4114 1.0331 0.109 Uiso calc R 1 B 1
H H42B 0.5512 -0.3533 1.0676 0.109 Uiso calc R 1 B 1
C C43 0.49248(15) -0.2293(3) 1.00385(17) 0.0700(8) Uani d . 1 C .
H H43 0.5272 -0.1716 1.0143 0.084 Uiso calc R 1 . .
C C44 0.47562(13) -0.2556(3) 0.91870(16) 0.0611(7) Uani d . 1 . .
H H44 0.4591 -0.3398 0.9117 0.073 Uiso calc R 1 C .
C C45 0.52890(12) -0.2479(3) 0.88104(14) 0.0521(6) Uani d . 1 C .
C C46 0.57228(13) -0.1541(3) 0.89731(17) 0.0672(8) Uani d . 1 . .
H H46 0.5694 -0.0966 0.9338 0.081 Uiso calc R 1 C .
C C47 0.61934(13) -0.1444(3) 0.86064(18) 0.0711(9) Uani d . 1 C .
H H47 0.6477 -0.0804 0.8717 0.085 Uiso calc R 1 . .
C C48 0.62386(13) -0.2299(3) 0.80779(17) 0.0690(8) Uani d . 1 . .
C C49 0.58322(14) -0.3254(3) 0.79190(17) 0.0719(9) Uani d . 1 C .
H H49 0.5877 -0.3851 0.7572 0.086 Uiso calc R 1 . .
C C50 0.53543(13) -0.3326(3) 0.82786(16) 0.0633(8) Uani d . 1 . .
H H50 0.5069 -0.3962 0.8159 0.076 Uiso calc R 1 C .
C C51 0.38363(13) -0.2008(3) 0.81484(17) 0.0628(7) Uani d . 1 . .
C C52 0.3130(2) -0.3414(5) 0.7477(2) 0.1147(15) Uani d . 1 . .
H H52A 0.2933 -0.2728 0.7191 0.172 Uiso calc R 1 C .
H H52B 0.2824 -0.3982 0.7568 0.172 Uiso calc R 1 . .
H H52C 0.3394 -0.3827 0.7210 0.172 Uiso calc R 1 . .
N N1 0.00836(9) 0.08961(18) 0.61034(11) 0.0453(5) Uani d . 1 . .
N N2 0.43864(10) -0.1676(2) 1.02015(12) 0.0621(6) Uani d . 1 C .
O O1 0.03955(8) -0.24894(16) 0.59566(10) 0.0536(4) Uani d . 1 . .
O O2 0.17254(10) -0.1925(2) 0.69264(11) 0.0794(7) Uani d . 1 . .
O O3 0.13110(10) -0.0879(2) 0.77133(10) 0.0796(7) Uani d . 1 . .
O O4 0.39666(9) 0.05623(18) 0.87646(11) 0.0625(5) Uani d . 1 . .
O O5 0.38716(15) -0.1522(3) 0.75852(13) 0.1160(10) Uani d . 1 C .
O O6 0.34906(11) -0.2967(2) 0.81782(12) 0.0883(7) Uani d . 1 C .
Cl Cl1 0.31782(5) 0.00823(10) 0.44984(8) 0.1211(5) Uani d . 1 . .
Cl Cl2 0.68286(5) -0.21687(13) 0.76101(7) 0.1163(4) Uani d . 1 C .
C C41 0.4847(5) -0.2963(9) 1.1198(4) 0.077(2) Uani d P 0.69(2) C 1
H H41A 0.5153 -0.2462 1.1523 0.092 Uiso calc PR 0.69(2) C 1
H H41B 0.4746 -0.3666 1.1474 0.092 Uiso calc PR 0.69(2) C 1
C C41A 0.4516(12) -0.3365(15) 1.0949(12) 0.080(5) Uani d P 0.31(2) C 2
H H41C 0.4206 -0.3954 1.0717 0.096 Uiso calc PR 0.31(2) C 2
H H41D 0.4656 -0.3585 1.1467 0.096 Uiso calc PR 0.31(2) C 2

loop_
_atom_site_aniso_label
_atom_site_aniso_U_11
_atom_site_aniso_U_22
_atom_site_aniso_U_33
_atom_site_aniso_U_12
_atom_site_aniso_U_13
_atom_site_aniso_U_23
C1 0.0563(15) 0.0537(16) 0.0517(14) 0.0058(13) 0.0160(12) 0.0046(13)
C2 0.0726(19) 0.0651(19) 0.0601(17) 0.0156(16) 0.0267(15) 0.0091(14)
C3 0.0559(17) 0.087(2) 0.0709(19) 0.0122(17) 0.0256(15) 0.0190(18)
C4 0.0485(15) 0.074(2) 0.0658(17) -0.0056(14) 0.0099(13) 0.0191(16)
C5 0.0484(14) 0.0522(16) 0.0482(13) -0.0007(12) 0.0039(11) 0.0109(12)
C6 0.0570(16) 0.0504(16) 0.0621(16) -0.0125(13) 0.0027(13) 0.0094(14)
C7 0.0607(16) 0.0391(14) 0.0580(15) -0.0042(12) 0.0046(13) -0.0008(12)
C8 0.0466(13) 0.0433(14) 0.0441(13) 0.0030(11) 0.0050(10) 0.0010(11)
C9 0.0431(13) 0.0435(14) 0.0396(12) 0.0019(11) 0.0022(10) 0.0007(10)
C10 0.0467(13) 0.0461(14) 0.0397(12) 0.0045(11) 0.0041(10) 0.0065(11)
C11 0.0430(12) 0.0414(13) 0.0401(12) 0.0009(11) 0.0028(10) -0.0042(10)
C12 0.0404(12) 0.0469(14) 0.0452(13) 0.0007(11) 0.0056(10) -0.0050(11)
C13 0.0450(13) 0.0482(14) 0.0489(13) 0.0010(11) 0.0102(11) -0.0073(12)
C14 0.0701(18) 0.0437(15) 0.0685(17) 0.0104(14) 0.0196(14) -0.0036(13)
C15 0.078(2) 0.0399(14) 0.0595(16) 0.0069(14) 0.0053(14) -0.0064(13)
C16 0.0706(19) 0.0463(16) 0.0682(18) -0.0064(14) 0.0032(15) 0.0058(14)
C17 0.0484(14) 0.0508(15) 0.0532(14) -0.0007(12) 0.0062(12) -0.0016(12)
C18 0.0444(13) 0.0535(16) 0.0518(14) -0.0036(12) 0.0053(11) -0.0051(12)
C19 0.0455(14) 0.0514(16) 0.0641(17) -0.0019(12) 0.0113(12) 0.0039(13)
C20 0.0602(17) 0.073(2) 0.0630(18) 0.0105(15) 0.0176(14) 0.0129(15)
C21 0.084(2) 0.072(2) 0.076(2) 0.0168(18) 0.0353(18) 0.0229(17)
C22 0.072(2) 0.0567(19) 0.119(2) 0.0069(16) 0.050(2) 0.0200(19)
C23 0.0443(17) 0.088(3) 0.127(2) -0.0065(17) 0.0175(19) -0.003(2)
C24 0.0461(16) 0.088(2) 0.085(2) -0.0089(16) 0.0061(15) -0.0102(19)
C25 0.0447(14) 0.0540(16) 0.0474(14) 0.0028(12) 0.0036(11) -0.0038(12)
C26 0.108(3) 0.115(3) 0.0555(18) 0.041(3) -0.0202(19) -0.007(2)
C27 0.0509(15) 0.0674(18) 0.0502(14) -0.0046(13) 0.0160(12) -0.0017(13)
C28 0.0662(19) 0.091(2) 0.0635(18) -0.0082(18) 0.0277(15) 0.0031(17)
C29 0.070(2) 0.116(3) 0.068(2) 0.002(2) 0.0381(17) -0.001(2)
C30 0.0666(19) 0.094(3) 0.0678(19) 0.0193(18) 0.0241(16) -0.0140(19)
C31 0.0545(16) 0.0656(19) 0.0474(14) 0.0027(14) 0.0093(12) -0.0116(13)
C32 0.0655(18) 0.0573(18) 0.0724(19) 0.0120(15) 0.0122(15) -0.0107(15)
C33 0.0723(19) 0.0487(16) 0.0681(18) 0.0009(15) 0.0118(15) 0.0030(14)
C34 0.0491(14) 0.0536(16) 0.0511(14) -0.0029(12) 0.0107(12) 0.0007(12)
C35 0.0436(13) 0.0488(14) 0.0435(13) -0.0030(11) 0.0091(10) -0.0038(11)
C36 0.0441(13) 0.0550(16) 0.0396(12) -0.0003(12) 0.0079(10) -0.0060(11)
C37 0.0530(15) 0.0497(15) 0.0529(14) -0.0006(12) 0.0218(12) 0.0035(12)
C38 0.0482(14) 0.0588(17) 0.0509(14) -0.0023(13) 0.0182(12) 0.0007(12)
C39 0.0483(14) 0.0633(18) 0.0562(15) 0.0002(13) 0.0165(12) 0.0087(13)
C40 0.080(2) 0.112(3) 0.0537(17) 0.014(2) 0.0214(16) 0.0244(19)
C42 0.119(3) 0.076(2) 0.070(2) 0.036(2) 0.005(2) 0.0069(18)
C43 0.073(2) 0.078(2) 0.0632(17) 0.0127(17) 0.0224(15) 0.0039(16)
C44 0.0578(16) 0.0643(18) 0.0666(17) 0.0092(14) 0.0251(14) 0.0030(15)
C45 0.0490(14) 0.0588(16) 0.0496(14) 0.0066(13) 0.0134(11) -0.0037(13)
C46 0.0606(17) 0.075(2) 0.0661(18) -0.0013(16) 0.0133(14) -0.0255(16)
C47 0.0482(16) 0.078(2) 0.086(2) -0.0123(15) 0.0132(15) -0.0168(18)
C48 0.0539(17) 0.089(2) 0.0698(19) -0.0023(17) 0.0254(14) -0.0062(18)
C49 0.074(2) 0.083(2) 0.0637(18) -0.0030(18) 0.0258(16) -0.0267(17)
C50 0.0580(16) 0.0649(19) 0.0680(18) -0.0074(14) 0.0159(14) -0.0148(15)
C51 0.0601(17) 0.073(2) 0.0603(17) -0.0082(15) 0.0238(14) -0.0043(16)
C52 0.109(3) 0.126(4) 0.105(3) -0.038(3) 0.014(3) -0.046(3)
N1 0.0470(11) 0.0398(11) 0.0488(11) 0.0032(9) 0.0102(9) -0.0035(9)
N2 0.0550(13) 0.0814(18) 0.0520(12) 0.0137(12) 0.0163(11) 0.0146(12)
O1 0.0583(11) 0.0422(10) 0.0610(11) 0.0004(8) 0.0149(9) -0.0101(8)
O2 0.0765(14) 0.0942(17) 0.0653(12) 0.0387(13) 0.0108(11) 0.0031(12)
O3 0.0849(15) 0.0937(17) 0.0486(11) 0.0366(13) -0.0099(10) -0.0138(11)
O4 0.0589(11) 0.0575(12) 0.0757(13) 0.0010(9) 0.0248(10) 0.0177(10)
O5 0.150(3) 0.135(3) 0.0572(14) -0.053(2) 0.0100(15) 0.0066(15)
O6 0.1044(18) 0.0896(17) 0.0706(14) -0.0384(15) 0.0188(13) -0.0166(13)
Cl1 0.1133(8) 0.0878(7) 0.1952(13) 0.0268(6) 0.1052(9) 0.0392(7)
Cl2 0.0892(7) 0.1540(11) 0.1256(9) -0.0129(7) 0.0664(6) -0.0095(8)
C41 0.096(6) 0.072(4) 0.057(3) 0.006(4) 0.007(3) 0.005(3)
C41A 0.109(13) 0.061(8) 0.066(9) -0.010(8) 0.009(9) 0.023(6)

loop_
_atom_type_symbol
_atom_type_description
_atom_type_scat_dispersion_real
_atom_type_scat_dispersion_imag
_atom_type_scat_source
C C 0.0033 0.0016 'International Tables Vol C Tables 4.2.6.8 and 6.1.1.4'
H H 0.0000 0.0000 'International Tables Vol C Tables 4.2.6.8 and 6.1.1.4'
N N 0.0061 0.0033 'International Tables Vol C Tables 4.2.6.8 and 6.1.1.4'
O O 0.0106 0.0060 'International Tables Vol C Tables 4.2.6.8 and 6.1.1.4'
Cl Cl 0.1484 0.1585 'International Tables Vol C Tables 4.2.6.8 and 6.1.1.4'

loop_
_geom_angle_atom_site_label_1
_geom_angle_atom_site_label_2
_geom_angle_atom_site_label_3
_geom_angle_site_symmetry_1
_geom_angle_site_symmetry_3
_geom_angle
_geom_angle_publ_flag
C2 C1 C10 . . 121.2(3) ?
C2 C1 H1 . . 119.4 ?
C10 C1 H1 . . 119.4 ?
C1 C2 C3 . . 120.6(3) ?
C1 C2 H2 . . 119.7 ?
C3 C2 H2 . . 119.7 ?
C4 C3 C2 . . 120.1(3) ?
C4 C3 H3 . . 119.9 ?
C2 C3 H3 . . 119.9 ?
C3 C4 C5 . . 121.0(3) ?
C3 C4 H4 . . 119.5 ?
C5 C4 H4 . . 119.5 ?
C4 C5 C10 . . 119.9(3) ?
C4 C5 C6 . . 121.4(3) ?
C10 C5 C6 . . 118.7(2) ?
C7 C6 C5 . . 120.8(3) ?
C7 C6 H6 . . 119.6 ?
C5 C6 H6 . . 119.6 ?
C6 C7 C8 . . 120.1(3) ?
C6 C7 H7 . . 119.9 ?
C8 C7 H7 . . 119.9 ?
O1 C8 C9 . . 123.6(2) ?
O1 C8 C7 . . 113.8(2) ?
C9 C8 C7 . . 122.6(2) ?
C8 C9 C10 . . 117.1(2) ?
C8 C9 C11 . . 120.3(2) ?
C10 C9 C11 . . 122.6(2) ?
C5 C10 C1 . . 117.2(2) ?
C5 C10 C9 . . 120.6(2) ?
C1 C10 C9 . . 122.3(2) ?
N1 C11 C9 . . 113.13(18) ?
N1 C11 C12 . . 103.94(18) ?
C9 C11 C12 . . 112.0(2) ?
N1 C11 H11 . . 109.2 ?
C9 C11 H11 . . 109.2 ?
C12 C11 H11 . . 109.2 ?
C25 C12 C13 . . 108.2(2) ?
C25 C12 C11 . . 115.5(2) ?
C13 C12 C11 . . 109.01(19) ?
C25 C12 C18 . . 111.1(2) ?
C13 C12 C18 . . 110.4(2) ?
C11 C12 C18 . . 102.53(19) ?
O1 C13 C12 . . 111.57(19) ?
O1 C13 H13A . . 109.3 ?
C12 C13 H13A . . 109.3 ?
O1 C13 H13B . . 109.3 ?
C12 C13 H13B . . 109.3 ?
H13A C13 H13B . . 108.0 ?
N1 C14 C15 . . 104.7(2) ?
N1 C14 H14A . . 110.8 ?
C15 C14 H14A . . 110.8 ?
N1 C14 H14B . . 110.8 ?
C15 C14 H14B . . 110.8 ?
H14A C14 H14B . . 108.9 ?
C16 C15 C14 . . 103.4(2) ?
C16 C15 H15A . . 111.1 ?
C14 C15 H15A . . 111.1 ?
C16 C15 H15B . . 111.1 ?
C14 C15 H15B . . 111.1 ?
H15A C15 H15B . . 109.1 ?
C15 C16 C17 . . 103.4(2) ?
C15 C16 H16A . . 111.1 ?
C17 C16 H16A . . 111.1 ?
C15 C16 H16B . . 111.1 ?
C17 C16 H16B . . 111.1 ?
H16A C16 H16B . . 109.0 ?
N1 C17 C16 . . 106.9(2) ?
N1 C17 C18 . . 106.0(2) ?
C16 C17 C18 . . 117.5(2) ?
N1 C17 H17 . . 108.7 ?
C16 C17 H17 . . 108.7 ?
C18 C17 H17 . . 108.7 ?
C19 C18 C17 . . 115.6(2) ?
C19 C18 C12 . . 116.4(2) ?
C17 C18 C12 . . 102.54(19) ?
C19 C18 H18 . . 107.3 ?
C17 C18 H18 . . 107.3 ?
C12 C18 H18 . . 107.3 ?
C24 C19 C20 . . 116.8(3) ?
C24 C19 C18 . . 120.5(3) ?
C20 C19 C18 . . 122.7(2) ?
C21 C20 C19 . . 121.6(3) ?
C21 C20 H20 . . 119.2 ?
C19 C20 H20 . . 119.2 ?
C22 C21 C20 . . 119.9(3) ?
C22 C21 H21 . . 120.1 ?
C20 C21 H21 . . 120.1 ?
C23 C22 C21 . . 120.6(3) ?
C23 C22 Cl1 . . 120.0(3) ?
C21 C22 Cl1 . . 119.4(3) ?
C22 C23 C24 . . 119.7(3) ?
C22 C23 H23 . . 120.1 ?
C24 C23 H23 . . 120.1 ?
C19 C24 C23 . . 121.4(3) ?
C19 C24 H24 . . 119.3 ?
C23 C24 H24 . . 119.3 ?
O2 C25 O3 . . 122.1(2) ?
O2 C25 C12 . . 124.0(2) ?
O3 C25 C12 . . 114.0(2) ?
O3 C26 H26A . . 109.5 ?
O3 C26 H26B . . 109.5 ?
H26A C26 H26B . . 109.5 ?
O3 C26 H26C . . 109.5 ?
H26A C26 H26C . . 109.5 ?
H26B C26 H26C . . 109.5 ?
C28 C27 C36 . . 121.5(3) ?
C28 C27 H27 . . 119.2 ?
C36 C27 H27 . . 119.2 ?
C27 C28 C29 . . 120.8(3) ?
C27 C28 H28 . . 119.6 ?
C29 C28 H28 . . 119.6 ?
C30 C29 C28 . . 119.7(3) ?
C30 C29 H29 . . 120.2 ?
C28 C29 H29 . . 120.2 ?
C29 C30 C31 . . 121.4(3) ?
C29 C30 H30 . . 119.3 ?
C31 C30 H30 . . 119.3 ?
C32 C31 C30 . . 121.9(3) ?
C32 C31 C36 . . 118.9(2) ?
C30 C31 C36 . . 119.2(3) ?
C33 C32 C31 . . 121.1(3) ?
C33 C32 H32 . . 119.4 ?
C31 C32 H32 . . 119.4 ?
C32 C33 C34 . . 120.1(3) ?
C32 C33 H33 . . 120.0 ?
C34 C33 H33 . . 120.0 ?
O4 C34 C35 . . 123.8(2) ?
O4 C34 C33 . . 114.2(2) ?
C35 C34 C33 . . 122.0(2) ?
C34 C35 C36 . . 118.2(2) ?
C34 C35 C37 . . 119.6(2) ?
C36 C35 C37 . . 122.2(2) ?
C27 C36 C31 . . 117.3(2) ?
C27 C36 C35 . . 123.1(2) ?
C31 C36 C35 . . 119.6(2) ?
N2 C37 C35 . . 112.1(2) ?
N2 C37 C38 . . 101.48(19) ?
C35 C37 C38 . . 112.2(2) ?
N2 C37 H37 . . 110.3 ?
C35 C37 H37 . . 110.3 ?
C38 C37 H37 . . 110.3 ?
C39 C38 C51 . . 109.1(2) ?
C39 C38 C37 . . 108.6(2) ?
C51 C38 C37 . . 114.7(2) ?
C39 C38 C44 . . 111.0(2) ?
C51 C38 C44 . . 112.0(2) ?
C37 C38 C44 . . 101.3(2) ?
O4 C39 C38 . . 112.6(2) ?
O4 C39 H39A . . 109.1 ?
C38 C39 H39A . . 109.1 ?
O4 C39 H39B . . 109.1 ?
C38 C39 H39B . . 109.1 ?
H39A C39 H39B . . 107.8 ?
C41A C40 N2 . . 108.5(6) ?
C41A C40 C41 . . 36.2(9) ?
N2 C40 C41 . . 106.0(3) ?
C41A C40 H40A . . 76.4 ?
N2 C40 H40A . . 110.5 ?
C41 C40 H40A . . 110.5 ?
C41A C40 H40B . . 135.2 ?
N2 C40 H40B . . 110.5 ?
C41 C40 H40B . . 110.5 ?
H40A C40 H40B . . 108.7 ?
C41 C42 C43 . . 102.2(3) ?
C41 C42 C41A . . 33.7(6) ?
C43 C42 C41A . . 101.7(5) ?
C41 C42 H42A . . 111.3 ?
C43 C42 H42A . . 111.3 ?
C41A C42 H42A . . 80.7 ?
C41 C42 H42B . . 111.3 ?
C43 C42 H42B . . 111.3 ?
C41A C42 H42B . . 137.9 ?
H42A C42 H42B . . 109.2 ?
N2 C43 C42 . . 107.7(3) ?
N2 C43 C44 . . 105.3(2) ?
C42 C43 C44 . . 117.7(3) ?
N2 C43 H43 . . 108.6 ?
C42 C43 H43 . . 108.6 ?
C44 C43 H43 . . 108.6 ?
C45 C44 C38 . . 116.3(2) ?
C45 C44 C43 . . 114.6(2) ?
C38 C44 C43 . . 102.6(2) ?
C45 C44 H44 . . 107.6 ?
C38 C44 H44 . . 107.6 ?
C43 C44 H44 . . 107.6 ?
C50 C45 C46 . . 117.5(2) ?
C50 C45 C44 . . 120.9(3) ?
C46 C45 C44 . . 121.6(2) ?
C47 C46 C45 . . 121.4(3) ?
C47 C46 H46 . . 119.3 ?
C45 C46 H46 . . 119.3 ?
C48 C47 C46 . . 119.2(3) ?
C48 C47 H47 . . 120.4 ?
C46 C47 H47 . . 120.4 ?
C49 C48 C47 . . 121.1(3) ?
C49 C48 Cl2 . . 119.8(2) ?
C47 C48 Cl2 . . 119.2(3) ?
C48 C49 C50 . . 119.2(3) ?
C48 C49 H49 . . 120.4 ?
C50 C49 H49 . . 120.4 ?
C45 C50 C49 . . 121.6(3) ?
C45 C50 H50 . . 119.2 ?
C49 C50 H50 . . 119.2 ?
O5 C51 O6 . . 123.1(3) ?
O5 C51 C38 . . 124.3(3) ?
O6 C51 C38 . . 112.5(3) ?
O6 C52 H52A . . 109.5 ?
O6 C52 H52B . . 109.5 ?
H52A C52 H52B . . 109.5 ?
O6 C52 H52C . . 109.5 ?
H52A C52 H52C . . 109.5 ?
H52B C52 H52C . . 109.5 ?
C14 N1 C11 . . 117.21(19) ?
C14 N1 C17 . . 107.5(2) ?
C11 N1 C17 . . 109.84(18) ?
C40 N2 C43 . . 106.7(2) ?
C40 N2 C37 . . 117.8(2) ?
C43 N2 C37 . . 109.9(2) ?
C8 O1 C13 . . 115.63(19) ?
C25 O3 C26 . . 116.1(2) ?
C34 O4 C39 . . 117.8(2) ?
C51 O6 C52 . . 116.4(3) ?
C42 C41 C40 . . 105.0(5) ?
C42 C41 H41A . . 110.8 ?
C40 C41 H41A . . 110.8 ?
C42 C41 H41B . . 110.8 ?
C40 C41 H41B . . 110.8 ?
H41A C41 H41B . . 108.8 ?
C40 C41A C42 . . 107.0(10) ?
C40 C41A H41C . . 110.3 ?
C42 C41A H41C . . 110.3 ?
C40 C41A H41D . . 110.3 ?
C42 C41A H41D . . 110.3 ?
H41C C41A H41D . . 108.6 ?

loop_
_geom_bond_atom_site_label_1
_geom_bond_atom_site_label_2
_geom_bond_site_symmetry_2
_geom_bond_distance
_geom_bond_publ_flag
C1 C2 . 1.369(4) ?
C1 C10 . 1.421(4) ?
C1 H1 . 0.9300 ?
C2 C3 . 1.389(4) ?
C2 H2 . 0.9300 ?
C3 C4 . 1.354(4) ?
C3 H3 . 0.9300 ?
C4 C5 . 1.411(4) ?
C4 H4 . 0.9300 ?
C5 C10 . 1.412(4) ?
C5 C6 . 1.418(4) ?
C6 C7 . 1.351(4) ?
C6 H6 . 0.9300 ?
C7 C8 . 1.405(4) ?
C7 H7 . 0.9300 ?
C8 O1 . 1.368(3) ?
C8 C9 . 1.376(3) ?
C9 C10 . 1.436(3) ?
C9 C11 . 1.516(3) ?
C11 N1 . 1.478(3) ?
C11 C12 . 1.536(3) ?
C11 H11 . 0.9800 ?
C12 C25 . 1.510(3) ?
C12 C13 . 1.519(3) ?
C12 C18 . 1.555(4) ?
C13 O1 . 1.429(3) ?
C13 H13A . 0.9700 ?
C13 H13B . 0.9700 ?
C14 N1 . 1.471(3) ?
C14 C15 . 1.510(4) ?
C14 H14A . 0.9700 ?
C14 H14B . 0.9700 ?
C15 C16 . 1.507(4) ?
C15 H15A . 0.9700 ?
C15 H15B . 0.9700 ?
C16 C17 . 1.516(4) ?
C16 H16A . 0.9700 ?
C16 H16B . 0.9700 ?
C17 N1 . 1.484(3) ?
C17 C18 . 1.535(4) ?
C17 H17 . 0.9800 ?
C18 C19 . 1.510(3) ?
C18 H18 . 0.9800 ?
C19 C24 . 1.385(4) ?
C19 C20 . 1.390(4) ?
C20 C21 . 1.377(4) ?
C20 H20 . 0.9300 ?
C21 C22 . 1.360(5) ?
C21 H21 . 0.9300 ?
C22 C23 . 1.355(5) ?
C22 Cl1 . 1.739(3) ?
C23 C24 . 1.390(4) ?
C23 H23 . 0.9300 ?
C24 H24 . 0.9300 ?
C25 O2 . 1.192(3) ?
C25 O3 . 1.325(3) ?
C26 O3 . 1.448(4) ?
C26 H26A . 0.9600 ?
C26 H26B . 0.9600 ?
C26 H26C . 0.9600 ?
C27 C28 . 1.363(4) ?
C27 C36 . 1.411(4) ?
C27 H27 . 0.9300 ?
C28 C29 . 1.388(5) ?
C28 H28 . 0.9300 ?
C29 C30 . 1.354(5) ?
C29 H29 . 0.9300 ?
C30 C31 . 1.411(4) ?
C30 H30 . 0.9300 ?
C31 C32 . 1.409(4) ?
C31 C36 . 1.419(4) ?
C32 C33 . 1.349(4) ?
C32 H32 . 0.9300 ?
C33 C34 . 1.405(4) ?
C33 H33 . 0.9300 ?
C34 O4 . 1.366(3) ?
C34 C35 . 1.369(4) ?
C35 C36 . 1.434(3) ?
C35 C37 . 1.501(4) ?
C37 N2 . 1.489(4) ?
C37 C38 . 1.539(3) ?
C37 H37 . 0.9800 ?
C38 C39 . 1.509(4) ?
C38 C51 . 1.518(4) ?
C38 C44 . 1.561(4) ?
C39 O4 . 1.430(3) ?
C39 H39A . 0.9700 ?
C39 H39B . 0.9700 ?
C40 C41A . 1.338(14) ?
C40 N2 . 1.457(4) ?
C40 C41 . 1.493(8) ?
C40 H40A . 0.9700 ?
C40 H40B . 0.9700 ?
C42 C41 . 1.471(7) ?
C42 C43 . 1.492(5) ?
C42 C41A . 1.582(17) ?
C42 H42A . 0.9700 ?
C42 H42B . 0.9700 ?
C43 N2 . 1.463(4) ?
C43 C44 . 1.563(4) ?
C43 H43 . 0.9800 ?
C44 C45 . 1.507(4) ?
C44 H44 . 0.9800 ?
C45 C50 . 1.375(4) ?
C45 C46 . 1.388(4) ?
C46 C47 . 1.375(4) ?
C46 H46 . 0.9300 ?
C47 C48 . 1.365(4) ?
C47 H47 . 0.9300 ?
C48 C49 . 1.364(4) ?
C48 Cl2 . 1.734(3) ?
C49 C50 . 1.378(4) ?
C49 H49 . 0.9300 ?
C50 H50 . 0.9300 ?
C51 O5 . 1.185(3) ?
C51 O6 . 1.301(4) ?
C52 O6 . 1.450(4) ?
C52 H52A . 0.9600 ?
C52 H52B . 0.9600 ?
C52 H52C . 0.9600 ?
C41 H41A . 0.9700 ?
C41 H41B . 0.9700 ?
C41A H41C . 0.9700 ?
C41A H41D . 0.9700 ?

loop_
_geom_hbond_atom_site_label_D
_geom_hbond_atom_site_label_H
_geom_hbond_atom_site_label_A
_geom_hbond_site_symmetry_A
_geom_hbond_distance_DH
_geom_hbond_distance_HA
_geom_hbond_distance_DA
_geom_hbond_angle_DHA
_geom_hbond_publ_flag
C11 H11 O3 . 0.98 2.39 2.773(3) 102.8 y
C37 H37 O6 . 0.98 2.48 2.818(3) 100.1 y
C14 H14A Cg12 2_545 0.97 3.00 3.951(2) 168.0 y
C16 H16A Cg11 2_545 0.97 2.83 3.706(2) 151.0 y
C21 H21 Cg11 3_565 0.93 2.85 3.649(2) 144.0 y
C26 H26B Cg5 2_655 0.96 2.83 3.5550(10) 133.0 y

loop_
_geom_torsion_atom_site_label_1
_geom_torsion_atom_site_label_2
_geom_torsion_atom_site_label_3
_geom_torsion_atom_site_label_4
_geom_torsion_site_symmetry_1
_geom_torsion_site_symmetry_2
_geom_torsion_site_symmetry_3
_geom_torsion_site_symmetry_4
_geom_torsion
_geom_torsion_publ_flag
C10 C1 C2 C3 . . . . 0.2(4) ?
C1 C2 C3 C4 . . . . 2.1(5) ?
C2 C3 C4 C5 . . . . -1.4(4) ?
C3 C4 C5 C10 . . . . -1.7(4) ?
C3 C4 C5 C6 . . . . 177.3(3) ?
C4 C5 C6 C7 . . . . -179.5(2) ?
C10 C5 C6 C7 . . . . -0.5(4) ?
C5 C6 C7 C8 . . . . -2.3(4) ?
C6 C7 C8 O1 . . . . -179.5(2) ?
C6 C7 C8 C9 . . . . 1.7(4) ?
O1 C8 C9 C10 . . . . -177.1(2) ?
C7 C8 C9 C10 . . . . 1.5(3) ?
O1 C8 C9 C11 . . . . 3.2(4) ?
C7 C8 C9 C11 . . . . -178.2(2) ?
C4 C5 C10 C1 . . . . 3.9(3) ?
C6 C5 C10 C1 . . . . -175.1(2) ?
C4 C5 C10 C9 . . . . -177.2(2) ?
C6 C5 C10 C9 . . . . 3.8(3) ?
C2 C1 C10 C5 . . . . -3.2(4) ?
C2 C1 C10 C9 . . . . 177.9(2) ?
C8 C9 C10 C5 . . . . -4.3(3) ?
C11 C9 C10 C5 . . . . 175.5(2) ?
C8 C9 C10 C1 . . . . 174.6(2) ?
C11 C9 C10 C1 . . . . -5.6(3) ?
C8 C9 C11 N1 . . . . 102.2(2) ?
C10 C9 C11 N1 . . . . -77.5(3) ?
C8 C9 C11 C12 . . . . -14.9(3) ?
C10 C9 C11 C12 . . . . 165.4(2) ?
N1 C11 C12 C25 . . . . 157.0(2) ?
C9 C11 C12 C25 . . . . -80.6(3) ?
N1 C11 C12 C13 . . . . -80.9(2) ?
C9 C11 C12 C13 . . . . 41.5(3) ?
N1 C11 C12 C18 . . . . 36.0(2) ?
C9 C11 C12 C18 . . . . 158.50(19) ?
C25 C12 C13 O1 . . . . 66.2(2) ?
C11 C12 C13 O1 . . . . -60.2(3) ?
C18 C12 C13 O1 . . . . -172.10(19) ?
N1 C14 C15 C16 . . . . -36.6(3) ?
C14 C15 C16 C17 . . . . 35.5(3) ?
C15 C16 C17 N1 . . . . -21.8(3) ?
C15 C16 C17 C18 . . . . -140.6(2) ?
N1 C17 C18 C19 . . . . 153.3(2) ?
C16 C17 C18 C19 . . . . -87.4(3) ?
N1 C17 C18 C12 . . . . 25.6(2) ?
C16 C17 C18 C12 . . . . 144.9(2) ?
C25 C12 C18 C19 . . . . 71.1(3) ?
C13 C12 C18 C19 . . . . -48.9(3) ?
C11 C12 C18 C19 . . . . -164.9(2) ?
C25 C12 C18 C17 . . . . -161.7(2) ?
C13 C12 C18 C17 . . . . 78.3(2) ?
C11 C12 C18 C17 . . . . -37.7(2) ?
C17 C18 C19 C24 . . . . 144.5(3) ?
C12 C18 C19 C24 . . . . -95.1(3) ?
C17 C18 C19 C20 . . . . -36.2(4) ?
C12 C18 C19 C20 . . . . 84.2(3) ?
C24 C19 C20 C21 . . . . 0.2(5) ?
C18 C19 C20 C21 . . . . -179.2(3) ?
C19 C20 C21 C22 . . . . -1.0(5) ?
C20 C21 C22 C23 . . . . 1.6(5) ?
C20 C21 C22 Cl1 . . . . -178.1(2) ?
C21 C22 C23 C24 . . . . -1.3(6) ?
Cl1 C22 C23 C24 . . . . 178.4(3) ?
C20 C19 C24 C23 . . . . 0.1(5) ?
C18 C19 C24 C23 . . . . 179.5(3) ?
C22 C23 C24 C19 . . . . 0.4(5) ?
C13 C12 C25 O2 . . . . 33.3(4) ?
C11 C12 C25 O2 . . . . 155.8(3) ?
C18 C12 C25 O2 . . . . -88.0(3) ?
C13 C12 C25 O3 . . . . -147.2(2) ?
C11 C12 C25 O3 . . . . -24.8(3) ?
C18 C12 C25 O3 . . . . 91.5(3) ?
C36 C27 C28 C29 . . . . 0.4(4) ?
C27 C28 C29 C30 . . . . 0.0(5) ?
C28 C29 C30 C31 . . . . 0.9(5) ?
C29 C30 C31 C32 . . . . 176.5(3) ?
C29 C30 C31 C36 . . . . -2.3(4) ?
C30 C31 C32 C33 . . . . -177.6(3) ?
C36 C31 C32 C33 . . . . 1.2(4) ?
C31 C32 C33 C34 . . . . -1.6(4) ?
C32 C33 C34 O4 . . . . 178.6(3) ?
C32 C33 C34 C35 . . . . -1.3(4) ?
O4 C34 C35 C36 . . . . -175.5(2) ?
C33 C34 C35 C36 . . . . 4.3(4) ?
O4 C34 C35 C37 . . . . 4.3(4) ?
C33 C34 C35 C37 . . . . -175.9(2) ?
C28 C27 C36 C31 . . . . -1.7(4) ?
C28 C27 C36 C35 . . . . -179.8(2) ?
C32 C31 C36 C27 . . . . -176.2(2) ?
C30 C31 C36 C27 . . . . 2.6(4) ?
C32 C31 C36 C35 . . . . 2.0(4) ?
C30 C31 C36 C35 . . . . -179.2(2) ?
C34 C35 C36 C27 . . . . 173.4(2) ?
C37 C35 C36 C27 . . . . -6.4(4) ?
C34 C35 C36 C31 . . . . -4.6(3) ?
C37 C35 C36 C31 . . . . 175.6(2) ?
C34 C35 C37 N2 . . . . 91.9(3) ?
C36 C35 C37 N2 . . . . -88.3(3) ?
C34 C35 C37 C38 . . . . -21.6(3) ?
C36 C35 C37 C38 . . . . 158.2(2) ?
N2 C37 C38 C39 . . . . -73.7(3) ?
C35 C37 C38 C39 . . . . 46.2(3) ?
N2 C37 C38 C51 . . . . 164.0(2) ?
C35 C37 C38 C51 . . . . -76.2(3) ?
N2 C37 C38 C44 . . . . 43.2(3) ?
C35 C37 C38 C44 . . . . 163.0(2) ?
C51 C38 C39 O4 . . . . 68.7(3) ?
C37 C38 C39 O4 . . . . -57.0(3) ?
C44 C38 C39 O4 . . . . -167.5(2) ?
C41 C42 C43 N2 . . . . -28.8(7) ?
C41A C42 C43 N2 . . . . 5.7(11) ?
C41 C42 C43 C44 . . . . -147.6(6) ?
C41A C42 C43 C44 . . . . -113.1(11) ?
C39 C38 C44 C45 . . . . -49.2(3) ?
C51 C38 C44 C45 . . . . 73.0(3) ?
C37 C38 C44 C45 . . . . -164.3(2) ?
C39 C38 C44 C43 . . . . 76.8(3) ?
C51 C38 C44 C43 . . . . -161.0(2) ?
C37 C38 C44 C43 . . . . -38.3(3) ?
N2 C43 C44 C45 . . . . 146.1(3) ?
C42 C43 C44 C45 . . . . -93.8(4) ?
N2 C43 C44 C38 . . . . 19.1(3) ?
C42 C43 C44 C38 . . . . 139.2(3) ?
C38 C44 C45 C50 . . . . -101.4(3) ?
C43 C44 C45 C50 . . . . 139.0(3) ?
C38 C44 C45 C46 . . . . 77.1(4) ?
C43 C44 C45 C46 . . . . -42.5(4) ?
C50 C45 C46 C47 . . . . 1.3(5) ?
C44 C45 C46 C47 . . . . -177.2(3) ?
C45 C46 C47 C48 . . . . -0.9(5) ?
C46 C47 C48 C49 . . . . -1.2(5) ?
C46 C47 C48 Cl2 . . . . 179.5(3) ?
C47 C48 C49 C50 . . . . 2.6(5) ?
Cl2 C48 C49 C50 . . . . -178.0(3) ?
C46 C45 C50 C49 . . . . 0.2(4) ?
C44 C45 C50 C49 . . . . 178.7(3) ?
C48 C49 C50 C45 . . . . -2.1(5) ?
C39 C38 C51 O5 . . . . 20.7(4) ?
C37 C38 C51 O5 . . . . 142.7(3) ?
C44 C38 C51 O5 . . . . -102.6(4) ?
C39 C38 C51 O6 . . . . -163.0(2) ?
C37 C38 C51 O6 . . . . -41.0(4) ?
C44 C38 C51 O6 . . . . 73.7(3) ?
C15 C14 N1 C11 . . . . 147.4(2) ?
C15 C14 N1 C17 . . . . 23.1(3) ?
C9 C11 N1 C14 . . . . 94.5(3) ?
C12 C11 N1 C14 . . . . -143.8(2) ?
C9 C11 N1 C17 . . . . -142.5(2) ?
C12 C11 N1 C17 . . . . -20.8(2) ?
C16 C17 N1 C14 . . . . -0.8(3) ?
C18 C17 N1 C14 . . . . 125.3(2) ?
C16 C17 N1 C11 . . . . -129.4(2) ?
C18 C17 N1 C11 . . . . -3.3(3) ?
C41A C40 N2 C43 . . . . -26.4(14) ?
C41 C40 N2 C43 . . . . 11.5(6) ?
C41A C40 N2 C37 . . . . 97.7(14) ?
C41 C40 N2 C37 . . . . 135.6(6) ?
C42 C43 N2 C40 . . . . 10.8(4) ?
C44 C43 N2 C40 . . . . 137.3(3) ?
C42 C43 N2 C37 . . . . -118.0(3) ?
C44 C43 N2 C37 . . . . 8.4(3) ?
C35 C37 N2 C40 . . . . 84.8(3) ?
C38 C37 N2 C40 . . . . -155.3(3) ?
C35 C37 N2 C43 . . . . -152.7(2) ?
C38 C37 N2 C43 . . . . -32.8(3) ?
C9 C8 O1 C13 . . . . -21.0(3) ?
C7 C8 O1 C13 . . . . 160.3(2) ?
C12 C13 O1 C8 . . . . 50.0(3) ?
O2 C25 O3 C26 . . . . 3.1(5) ?
C12 C25 O3 C26 . . . . -176.4(3) ?
C35 C34 O4 C39 . . . . -14.4(4) ?
C33 C34 O4 C39 . . . . 165.8(2) ?
C38 C39 O4 C34 . . . . 41.8(3) ?
O5 C51 O6 C52 . . . . -1.4(5) ?
C38 C51 O6 C52 . . . . -177.7(3) ?
C43 C42 C41 C40 . . . . 35.3(8) ?
C41A C42 C41 C40 . . . . -57.7(9) ?
C41A C40 C41 C42 . . . . 69.9(11) ?
N2 C40 C41 C42 . . . . -29.8(9) ?
N2 C40 C41A C42 . . . . 30.0(19) ?
C41 C40 C41A C42 . . . . -61.9(14) ?
C41 C42 C41A C40 . . . . 72.3(15) ?
C43 C42 C41A C40 . . . . -22.1(18) ?
